data_7246595
loop_
_publ_author_name
'Yan, Xiaohui'
'Wu, Junkun'
'Lei, Xiuyun'
'He, Lunhua'
'Guo, Wenbin'
'Kuang, Xiaojun'
'Yin, Congling'

_publ_section_title
;
 Magnetic clusters and ferromagnetic spin glass in the novel hexagonal
 perovskite 12R-Ba4SbMn3O12
;
_journal_issue 17
_journal_name_full 'RSC Advances'
_journal_page_first 11234
_journal_page_last 11240
_journal_paper_doi 10.1039/D3RA00607G
_journal_volume 13
_journal_year 2023
_chemical_formula_sum 'Ba4 Mn3 O12 Sb'
_chemical_formula_weight 1027.87
_chemical_name_mineral 'ordered hexagonal perovskite'
_space_group_IT_number 166
_space_group_name_Hall '-R 3 2"'
_space_group_name_H-M_alt 'R -3 m :H'
_symmetry_cell_setting hexagonal
_symmetry_Int_Tables_number 166
_symmetry_space_group_name_H-M 'R -3 m :H'
_audit_update_record
;
2022-10-14 deposited with the CCDC.	2023-03-27 downloaded from the CCDC.
;
_cell_angle_alpha 90
_cell_angle_beta 90
_cell_angle_gamma 120
_cell_formula_units_Z 3
_cell_length_a 5.72733(3)
_cell_length_b 5.72733(3)
_cell_length_c 28.1770(3)
_cell_measurement_reflns_used 488
_cell_measurement_temperature 298
_cell_measurement_theta_max 60
_cell_measurement_theta_min 2.5
_cell_volume 800.442(10)
_diffrn_ambient_temperature 298
_diffrn_measured_fraction_theta_full 1.000
_diffrn_measurement_device_type 'PANalytical XPERT-PRO'
_diffrn_radiation_wavelength 1.5418
_diffrn_reflns_av_R_equivalents 0.1
_diffrn_reflns_number 3904
_exptl_crystal_description dark
_cod_data_source_file d3ra00607g2.cif
_cod_data_source_block Ba4SbMn3O12
_cod_depositor_comments
;
The following automatic conversions were performed:

data item '_symmetry_cell_setting' value 'Hexagonal' was changed to
'hexagonal' in accordance with the
/home/data/users/saulius/crontab/automatic-downloads/rss-feeds/RSC/lib/dictionaries/cif_core.dic
dictionary named 'cif_core.dic' version 2.4.2 last updated on
2011-04-26.

Automatic conversion script
Id: cif_fix_values 7556 2019-12-06 15:28:31Z antanas 
;
_cod_original_cell_volume 800.441(11)
_cod_original_sg_symbol_H-M 'R -3 m'
_cod_original_formula_sum Ba4SbMn3O12
_cod_database_code 7246595

loop_
_symmetry_equiv_pos_as_xyz
'x, y, z '
'-x, -y, -z '
'-x+y, -x, z '
'-x+y, y, z '
'-y, -x, z '
'-y, x-y, z '
'y, -x+y, -z '
'y, x, -z '
'x-y, -y, -z '
'x-y, x, -z '
'-x, -x+y, -z '
'x, x-y, z '
'x-1/3, y+1/3, z+1/3 '
'-x-1/3, -y+1/3, -z+1/3 '
'-x+y-1/3, -x+1/3, z+1/3 '
'-x+y-1/3, y+1/3, z+1/3 '
'-y-1/3, -x+1/3, z+1/3 '
'-y-1/3, x-y+1/3, z+1/3 '
'y-1/3, -x+y+1/3, -z+1/3 '
'y-1/3, x+1/3, -z+1/3 '
'x-y-1/3, -y+1/3, -z+1/3 '
'x-y-1/3, x+1/3, -z+1/3 '
'-x-1/3, -x+y+1/3, -z+1/3 '
'x-1/3, x-y+1/3, z+1/3 '
'x+1/3, y-1/3, z-1/3 '
'-x+1/3, -y-1/3, -z-1/3 '
'-x+y+1/3, -x-1/3, z-1/3 '
'-x+y+1/3, y-1/3, z-1/3 '
'-y+1/3, -x-1/3, z-1/3 '
'-y+1/3, x-y-1/3, z-1/3 '
'y+1/3, -x+y-1/3, -z-1/3 '
'y+1/3, x-1/3, -z-1/3 '
'x-y+1/3, -y-1/3, -z-1/3 '
'x-y+1/3, x-1/3, -z-1/3 '
'-x+1/3, -x+y-1/3, -z-1/3 '
'x+1/3, x-y-1/3, z-1/3 '

loop_
_atom_site_aniso_label
_atom_site_aniso_U_11
_atom_site_aniso_U_22
_atom_site_aniso_U_33
_atom_site_aniso_U_12
_atom_site_aniso_U_13
_atom_site_aniso_U_23
O2 0.017894 0.017894 0.017894 0 0 0

loop_
_atom_site_label
_atom_site_type_symbol
_atom_site_symmetry_multiplicity
_atom_site_fract_x
_atom_site_fract_y
_atom_site_fract_z
_atom_site_occupancy
_atom_site_B_iso_or_equiv
Ba1 Ba 6 0 0 0.12876(4) 1 0.73(12)
Ba2 Ba 6 0 0 0.28604(5) 1 1.36(14)
Sb1 Sb 3 0 0 0 0.823(6) 1.85(4)
Mn1 Mn 3 0 0 0 0.177(6) 1.85(4)
Mn2 Mn 3 0 0 0.5 1 1.17(14)
Mn3 Mn 6 0 0 0.41104(8) 0.911(3) 0.72(5)
Sb3 Sb 6 0 0 0.41104(8) 0.089(3) 0.72(5)
O1 O 18 0.48362(14) 0.51638(14) 0.12360(5) 1 1.34(13)
O2 O 18 0.4994(2) 0.5006(2) 0.29278(7) 1 1.74(12)

loop_
_atom_type_symbol
_atom_type_oxidation_number
Ba +2
Sb +5
Mn +4
Mn +3
O -2

loop_
_geom_angle_atom_site_label_1
_geom_angle_atom_site_label_2
_geom_angle_atom_site_label_3
_geom_angle
_geom_angle_site_symmetry_1
_geom_angle_site_symmetry_2
_geom_angle_site_symmetry_3
O1 Ba1 O1 66.40(6) 3_565 1_555 6_555

loop_
_geom_bond_atom_site_label_1
_geom_bond_atom_site_label_2
_geom_bond_distance
_geom_bond_site_symmetry_1
_geom_bond_site_symmetry_2
Ba1 O1 2.87195(10) 1_555 6_555
